data_2106852
loop_
_publ_author_name
'Buck, P.'
'Carpentier, C.D.'

_publ_section_title
;
 The crystal structure of gallium thiophosphate, Ga P S4
;
_journal_name_full 'Acta Crystallographica B (24,1968-38,1982)'
_journal_page_first 1864
_journal_page_last 1868
_journal_volume 29
_journal_year 1973
_chemical_formula_sum 'Ga P S4'
_chemical_name_systematic 'Ga (P S4)'
_space_group_IT_number 14
_symmetry_space_group_name_Hall '-P 2ybc'
_symmetry_space_group_name_H-M 'P 1 21/c 1'
_cell_angle_alpha 90
_cell_angle_beta 135.46
_cell_angle_gamma 90
_cell_formula_units_Z 4
_cell_length_a 8.603
_cell_length_b 7.778
_cell_length_c 11.858
_cell_volume 556.544
_citation_journal_id_ASTM ACBCAR
_cod_data_source_file Buck_ACBCAR_1973_1102.cif
_cod_data_source_block Ga1P1S4
_cod_original_cell_volume 556.5438
_cod_original_formula_sum 'Ga1 P1 S4'
_cod_database_code 2106852

loop_
_symmetry_equiv_pos_as_xyz
x,y,z
-x,y+1/2,-z+1/2
-x,-y,-z
x,-y-1/2,z-1/2

loop_
_atom_site_label
_atom_site_type_symbol
_atom_site_fract_x
_atom_site_fract_y
_atom_site_fract_z
_atom_site_occupancy
_atom_site_U_iso_or_equiv
P1 P+5 0.3586 0.259 0.0103 1 0.0
S1 S-2 0.2241 0.0401 0.0103 1 0.0
Ga1 Ga+3 0.624 0.5369 0.2354 1 0.0
S3 S-2 0.6976 0.2683 0.2048 1 0.0
S2 S-2 0.2516 0.4795 0.0297 1 0.0
S4 S-2 0.7484 0.7732 0.2078 1 0.0
